data_1515735
loop_
_publ_author_name
'Shiraki, Saori'
'Natarajan, Arunkumar'
'Garcia-Garibay, Miguel A'

_publ_section_title
;
 The synthesis and stereospecific solid-state photodecarbonylation of
 hexasubstituted meso- and d,l-ketones.
;
_journal_issue 9
_journal_name_full
'Photochemical &amp; photobiological sciences : Official journal of the European Photochemistry Association and the European Society for Photobiology'
_journal_page_first 1480
_journal_page_last 1487
_journal_paper_doi 10.1039/c1pp05080j
_journal_volume 10
_journal_year 2011
_chemical_absolute_configuration unk
_chemical_formula_moiety 'C21 H20 N2 O'
_chemical_formula_sum 'C21 H20 N2 O'
_chemical_formula_weight 316.39
_chemical_name_systematic
;
?
;
_space_group_IT_number 9
_symmetry_cell_setting monoclinic
_symmetry_space_group_name_Hall 'C -2yc'
_symmetry_space_group_name_H-M 'C 1 c 1'
_atom_sites_solution_hydrogens geom
_atom_sites_solution_primary direct
_atom_sites_solution_secondary difmap
_audit_creation_method SHELXL-97
_cell_angle_alpha 90.00
_cell_angle_beta 96.227(2)
_cell_angle_gamma 90.00
_cell_formula_units_Z 4
_cell_length_a 7.3178(14)
_cell_length_b 14.158(3)
_cell_length_c 17.191(3)
_cell_measurement_reflns_used 3181
_cell_measurement_temperature 296(2)
_cell_measurement_theta_max 25.69
_cell_measurement_theta_min 4.13
_cell_volume 1770.6(6)
_computing_cell_refinement 'Bruker SMART'
_computing_data_collection 'Bruker SMART'
_computing_data_reduction 'Bruker SAINT'
_computing_molecular_graphics 'Bruker SHELXTL'
_computing_publication_material 'Bruker SHELXTL'
_computing_structure_refinement 'SHELXL-97 (Sheldrick, 1997)'
_computing_structure_solution 'SHELXS-97 (Sheldrick, 1990)'
_diffrn_ambient_temperature 296(2)
_diffrn_measured_fraction_theta_full 0.996
_diffrn_measured_fraction_theta_max 0.945
_diffrn_measurement_device_type 'CCD area detector'
_diffrn_measurement_method 'phi and omega scans'
_diffrn_radiation_monochromator graphite
_diffrn_radiation_source 'fine-focus sealed tube'
_diffrn_radiation_type MoK\a
_diffrn_radiation_wavelength 0.71073
_diffrn_reflns_av_R_equivalents 0.0199
_diffrn_reflns_av_sigmaI/netI 0.0200
_diffrn_reflns_limit_h_max 10
_diffrn_reflns_limit_h_min -10
_diffrn_reflns_limit_k_max 19
_diffrn_reflns_limit_k_min -19
_diffrn_reflns_limit_l_max 23
_diffrn_reflns_limit_l_min -24
_diffrn_reflns_number 8678
_diffrn_reflns_theta_full 25.00
_diffrn_reflns_theta_max 30.68
_diffrn_reflns_theta_min 3.74
_exptl_absorpt_coefficient_mu 0.074
_exptl_absorpt_correction_T_max 0.9927
_exptl_absorpt_correction_T_min 0.9461
_exptl_absorpt_correction_type multi-scan
_exptl_absorpt_process_details 'Sadabs (Bruker)'
_exptl_crystal_colour clear
_exptl_crystal_density_diffrn 1.187
_exptl_crystal_density_method 'not measured'
_exptl_crystal_description block
_exptl_crystal_F_000 672
_exptl_crystal_size_max 0.50
_exptl_crystal_size_mid 0.20
_exptl_crystal_size_min 0.10
_refine_diff_density_max 0.168
_refine_diff_density_min -0.145
_refine_diff_density_rms 0.028
_refine_ls_abs_structure_details 'Flack H D (1983), Acta Cryst. A39, 876-881'
_refine_ls_extinction_method none
_refine_ls_goodness_of_fit_ref 1.067
_refine_ls_hydrogen_treatment constr
_refine_ls_matrix_type full
_refine_ls_number_parameters 219
_refine_ls_number_reflns 2606
_refine_ls_number_restraints 2
_refine_ls_restrained_S_all 1.067
_refine_ls_R_factor_all 0.0482
_refine_ls_R_factor_gt 0.0394
_refine_ls_shift/su_max 0.000
_refine_ls_shift/su_mean 0.000
_refine_ls_structure_factor_coef Fsqd
_refine_ls_weighting_details 'calc w=1/[\s^2^(Fo^2^)+(0.0530P)^2^+0.1724P] where P=(Fo^2^+2Fc^2^)/3'
_refine_ls_weighting_scheme calc
_refine_ls_wR_factor_gt 0.0951
_refine_ls_wR_factor_ref 0.1013
_reflns_number_gt 2267
_reflns_number_total 2606
_reflns_threshold_expression >2sigma(I)
_cod_data_source_file c1pp05080j.txt
_cod_data_source_block gg2407s
_cod_depositor_comments
;
The following automatic conversions were performed:

'_symmetry_cell_setting' value 'Monoclinic' changed to 'monoclinic'
according to
/usr/data/users/saulius/automatic-downloads/retrospective/RSC/lib/dictionaries/cif_core.dic
dictionary named 'cif_core.dic' version 2.4.2 from 2011-04-26.

Automatic conversion script
Id: cif_fix_values 2281 2013-09-26 08:29:07Z andrius 
;
_cod_original_sg_symbol_H-M Cc
_cod_database_code 1515735

loop_
_symmetry_equiv_pos_as_xyz
'x, y, z'
'x, -y, z+1/2'
'x+1/2, y+1/2, z'
'x+1/2, -y+1/2, z+1/2'

loop_
_atom_site_label
_atom_site_type_symbol
_atom_site_fract_x
_atom_site_fract_y
_atom_site_fract_z
_atom_site_U_iso_or_equiv
_atom_site_adp_type
_atom_site_occupancy
_atom_site_symmetry_multiplicity
_atom_site_calc_flag
_atom_site_refinement_flags
O1 O 0.25687(17) 0.52382(9) 0.27090(9) 0.0540(3) Uani 1 1 d .
C9 C 0.5840(3) 0.69767(14) 0.33977(12) 0.0511(4) Uani 1 1 d .
C3 C 0.3947(2) 0.72393(12) 0.21331(10) 0.0399(3) Uani 1 1 d .
C1 C 0.4018(2) 0.56396(12) 0.27505(10) 0.0400(3) Uani 1 1 d .
C19 C 0.5277(3) 0.42048(14) 0.20911(12) 0.0517(4) Uani 1 1 d .
H19A H 0.6356 0.3809 0.2084 0.062 Uiso 1 1 calc R
H19B H 0.4344 0.3836 0.2313 0.062 Uiso 1 1 calc R
C10 C 0.2485(3) 0.69994(14) 0.33865(12) 0.0526(4) Uani 1 1 d .
H10A H 0.2466 0.7682 0.3433 0.063 Uiso 1 1 calc R
H10B H 0.1343 0.6808 0.3089 0.063 Uiso 1 1 calc R
C2 C 0.4104(2) 0.67153(12) 0.29231(9) 0.0404(3) Uani 1 1 d .
C11 C 0.5783(2) 0.50677(12) 0.26316(10) 0.0409(3) Uani 1 1 d .
C12 C 0.6609(3) 0.47282(12) 0.34480(11) 0.0435(4) Uani 1 1 d .
C8 C 0.2619(3) 0.69618(14) 0.15387(12) 0.0494(4) Uani 1 1 d .
H8 H 0.1854 0.6453 0.1615 0.059 Uiso 1 1 calc R
C13 C 0.8476(3) 0.48160(16) 0.36965(13) 0.0561(5) Uani 1 1 d .
H13 H 0.9256 0.5104 0.3375 0.067 Uiso 1 1 calc R
C18 C 0.7117(2) 0.56506(14) 0.22613(11) 0.0469(4) Uani 1 1 d .
C17 C 0.5479(3) 0.42802(16) 0.39316(13) 0.0567(5) Uani 1 1 d .
H17 H 0.4235 0.4203 0.3767 0.068 Uiso 1 1 calc R
C4 C 0.5021(3) 0.80215(16) 0.20174(14) 0.0584(5) Uani 1 1 d .
H4 H 0.5906 0.8221 0.2413 0.070 Uiso 1 1 calc R
C7 C 0.2431(3) 0.74426(17) 0.08309(12) 0.0606(5) Uani 1 1 d .
H7 H 0.1559 0.7244 0.0430 0.073 Uiso 1 1 calc R
C6 C 0.3517(4) 0.82073(19) 0.07169(14) 0.0660(6) Uani 1 1 d .
H6 H 0.3398 0.8520 0.0238 0.079 Uiso 1 1 calc R
C16 C 0.6201(4) 0.39478(17) 0.46603(15) 0.0720(7) Uani 1 1 d .
H16 H 0.5435 0.3655 0.4985 0.086 Uiso 1 1 calc R
C15 C 0.8044(4) 0.40485(19) 0.49063(14) 0.0741(7) Uani 1 1 d .
H15 H 0.8521 0.3829 0.5397 0.089 Uiso 1 1 calc R
C5 C 0.4780(4) 0.8510(2) 0.13124(16) 0.0722(7) Uani 1 1 d .
H5 H 0.5479 0.9046 0.1244 0.087 Uiso 1 1 calc R
C14 C 0.9169(4) 0.4473(2) 0.44262(15) 0.0722(7) Uani 1 1 d .
H14 H 1.0417 0.4532 0.4590 0.087 Uiso 1 1 calc R
N2 N 0.8151(3) 0.60723(17) 0.19541(12) 0.0662(5) Uani 1 1 d .
N1 N 0.7134(3) 0.72153(16) 0.37714(14) 0.0754(6) Uani 1 1 d .
C20 C 0.4573(4) 0.4460(2) 0.12565(14) 0.0674(6) Uani 1 1 d .
H20A H 0.3509 0.4856 0.1256 0.101 Uiso 1 1 calc R
H20B H 0.4250 0.3894 0.0966 0.101 Uiso 1 1 calc R
H20C H 0.5515 0.4791 0.1019 0.101 Uiso 1 1 calc R
C21 C 0.2566(4) 0.65718(18) 0.42011(15) 0.0694(6) Uani 1 1 d .
H21A H 0.2542 0.5896 0.4162 0.104 Uiso 1 1 calc R
H21B H 0.1528 0.6783 0.4451 0.104 Uiso 1 1 calc R
H21C H 0.3680 0.6767 0.4505 0.104 Uiso 1 1 calc R

loop_
_atom_site_aniso_label
_atom_site_aniso_U_11
_atom_site_aniso_U_22
_atom_site_aniso_U_33
_atom_site_aniso_U_23
_atom_site_aniso_U_13
_atom_site_aniso_U_12
O1 0.0414(7) 0.0464(7) 0.0754(9) -0.0029(7) 0.0123(6) -0.0021(6)
C9 0.0598(11) 0.0463(9) 0.0455(9) -0.0025(8) -0.0018(8) -0.0012(8)
C3 0.0414(8) 0.0397(8) 0.0386(8) 0.0000(6) 0.0051(6) 0.0027(7)
C1 0.0392(8) 0.0397(7) 0.0418(8) 0.0009(7) 0.0078(6) 0.0018(6)
C19 0.0561(10) 0.0474(9) 0.0526(10) -0.0100(8) 0.0107(8) 0.0048(8)
C10 0.0644(12) 0.0466(9) 0.0498(10) 0.0003(8) 0.0191(8) 0.0120(9)
C2 0.0436(8) 0.0396(7) 0.0377(8) -0.0003(6) 0.0033(6) 0.0030(7)
C11 0.0410(8) 0.0410(8) 0.0417(8) 0.0009(7) 0.0093(6) 0.0040(7)
C12 0.0507(9) 0.0384(8) 0.0425(9) 0.0017(7) 0.0107(7) 0.0087(7)
C8 0.0522(10) 0.0467(9) 0.0478(10) -0.0003(8) -0.0015(8) -0.0027(8)
C13 0.0560(11) 0.0568(11) 0.0548(11) 0.0090(9) 0.0024(9) 0.0047(9)
C18 0.0422(8) 0.0565(10) 0.0425(8) 0.0048(8) 0.0068(7) 0.0048(8)
C17 0.0638(12) 0.0538(11) 0.0561(11) 0.0092(9) 0.0234(9) 0.0111(9)
C4 0.0506(11) 0.0592(11) 0.0644(13) 0.0116(10) 0.0015(9) -0.0116(9)
C7 0.0718(14) 0.0630(12) 0.0447(10) 0.0003(9) -0.0040(9) 0.0049(11)
C6 0.0732(14) 0.0775(15) 0.0494(11) 0.0188(10) 0.0156(10) 0.0103(12)
C16 0.105(2) 0.0608(13) 0.0566(12) 0.0130(10) 0.0376(12) 0.0239(13)
C15 0.108(2) 0.0684(14) 0.0447(11) 0.0048(10) 0.0053(12) 0.0258(14)
C5 0.0650(13) 0.0742(15) 0.0784(16) 0.0262(13) 0.0114(12) -0.0138(12)
C14 0.0779(16) 0.0719(15) 0.0620(13) 0.0067(12) -0.0140(11) 0.0111(12)
N2 0.0549(10) 0.0867(14) 0.0592(10) 0.0124(10) 0.0160(8) -0.0072(9)
N1 0.0783(14) 0.0760(13) 0.0657(12) -0.0068(10) -0.0202(10) -0.0098(11)
C20 0.0695(14) 0.0764(15) 0.0549(12) -0.0151(11) 0.0003(10) 0.0064(12)
C21 0.0971(18) 0.0624(13) 0.0537(12) 0.0055(10) 0.0309(11) 0.0107(13)

loop_
_atom_type_symbol
_atom_type_description
_atom_type_scat_dispersion_real
_atom_type_scat_dispersion_imag
_atom_type_scat_source
C C 0.0033 0.0000 'International Tables Vol C Tables 4.2.6.8 and 6.1.1.4'
H H 0.0000 0.0000 'International Tables Vol C Tables 4.2.6.8 and 6.1.1.4'
N N 0.0061 0.0000 'International Tables Vol C Tables 4.2.6.8 and 6.1.1.4'
O O 0.0106 0.0000 'International Tables Vol C Tables 4.2.6.8 and 6.1.1.4'

loop_
_geom_angle_atom_site_label_1
_geom_angle_atom_site_label_2
_geom_angle_atom_site_label_3
_geom_angle
N1 C9 C2 176.8(2)
C4 C3 C8 118.92(17)
C4 C3 C2 121.50(16)
C8 C3 C2 119.45(15)
O1 C1 C2 119.60(15)
O1 C1 C11 119.14(15)
C2 C1 C11 121.26(14)
C20 C19 C11 114.41(18)
C20 C19 H19A 108.7
C11 C19 H19A 108.7
C20 C19 H19B 108.7
C11 C19 H19B 108.7
H19A C19 H19B 107.6
C21 C10 C2 114.46(17)
C21 C10 H10A 108.6
C2 C10 H10A 108.6
C21 C10 H10B 108.6
C2 C10 H10B 108.6
H10A C10 H10B 107.6
C9 C2 C3 110.05(15)
C9 C2 C10 108.04(16)
C3 C2 C10 109.87(14)
C9 C2 C1 111.42(14)
C3 C2 C1 107.84(13)
C10 C2 C1 109.61(14)
C18 C11 C12 110.75(15)
C18 C11 C19 107.92(15)
C12 C11 C19 110.07(14)
C18 C11 C1 111.29(14)
C12 C11 C1 106.95(13)
C19 C11 C1 109.87(15)
C17 C12 C13 119.06(19)
C17 C12 C11 119.11(18)
C13 C12 C11 121.74(16)
C7 C8 C3 120.08(19)
C7 C8 H8 120.0
C3 C8 H8 120.0
C14 C13 C12 119.8(2)
C14 C13 H13 120.1
C12 C13 H13 120.1
N2 C18 C11 177.2(2)
C16 C17 C12 120.1(2)
C16 C17 H17 119.9
C12 C17 H17 119.9
C3 C4 C5 120.2(2)
C3 C4 H4 119.9
C5 C4 H4 119.9
C6 C7 C8 120.6(2)
C6 C7 H7 119.7
C8 C7 H7 119.7
C7 C6 C5 119.7(2)
C7 C6 H6 120.2
C5 C6 H6 120.2
C15 C16 C17 120.5(2)
C15 C16 H16 119.8
C17 C16 H16 119.8
C14 C15 C16 119.6(2)
C14 C15 H15 120.2
C16 C15 H15 120.2
C6 C5 C4 120.5(2)
C6 C5 H5 119.8
C4 C5 H5 119.8
C15 C14 C13 121.0(2)
C15 C14 H14 119.5
C13 C14 H14 119.5
C19 C20 H20A 109.5
C19 C20 H20B 109.5
H20A C20 H20B 109.5
C19 C20 H20C 109.5
H20A C20 H20C 109.5
H20B C20 H20C 109.5
C10 C21 H21A 109.5
C10 C21 H21B 109.5
H21A C21 H21B 109.5
C10 C21 H21C 109.5
H21A C21 H21C 109.5
H21B C21 H21C 109.5

loop_
_geom_bond_atom_site_label_1
_geom_bond_atom_site_label_2
_geom_bond_distance
O1 C1 1.199(2)
C9 N1 1.137(3)
C9 C2 1.480(3)
C3 C4 1.385(3)
C3 C8 1.388(2)
C3 C2 1.541(2)
C1 C2 1.552(2)
C1 C11 1.556(2)
C19 C20 1.514(3)
C19 C11 1.555(3)
C19 H19A 0.9700
C19 H19B 0.9700
C10 C21 1.521(3)
C10 C2 1.551(2)
C10 H10A 0.9700
C10 H10B 0.9700
C11 C18 1.474(2)
C11 C12 1.543(2)
C12 C17 1.388(3)
C12 C13 1.392(3)
C8 C7 1.388(3)
C8 H8 0.9300
C13 C14 1.389(3)
C13 H13 0.9300
C18 N2 1.138(3)
C17 C16 1.388(4)
C17 H17 0.9300
C4 C5 1.390(3)
C4 H4 0.9300
C7 C6 1.370(4)
C7 H7 0.9300
C6 C5 1.371(4)
C6 H6 0.9300
C16 C15 1.376(4)
C16 H16 0.9300
C15 C14 1.366(4)
C15 H15 0.9300
C5 H5 0.9300
C14 H14 0.9300
C20 H20A 0.9600
C20 H20B 0.9600
C20 H20C 0.9600
C21 H21A 0.9600
C21 H21B 0.9600
C21 H21C 0.9600

loop_
_geom_torsion_atom_site_label_1
_geom_torsion_atom_site_label_2
_geom_torsion_atom_site_label_3
_geom_torsion_atom_site_label_4
_geom_torsion
C4 C3 C2 C9 -16.9(2)
C8 C3 C2 C9 167.36(16)
C4 C3 C2 C10 101.9(2)
C8 C3 C2 C10 -73.8(2)
C4 C3 C2 C1 -138.65(18)
C8 C3 C2 C1 45.6(2)
C21 C10 C2 C9 -56.2(2)
C21 C10 C2 C3 -176.26(18)
C21 C10 C2 C1 65.4(2)
O1 C1 C2 C9 146.10(18)
C11 C1 C2 C9 -33.8(2)
O1 C1 C2 C3 -93.02(19)
C11 C1 C2 C3 87.13(18)
O1 C1 C2 C10 26.6(2)
C11 C1 C2 C10 -153.28(16)
C20 C19 C11 C18 -55.0(2)
C20 C19 C11 C12 -175.99(17)
C20 C19 C11 C1 66.5(2)
O1 C1 C11 C18 147.44(17)
C2 C1 C11 C18 -32.7(2)
O1 C1 C11 C12 -91.5(2)
C2 C1 C11 C12 88.38(18)
O1 C1 C11 C19 28.0(2)
C2 C1 C11 C19 -152.18(15)
C18 C11 C12 C17 171.20(17)
C19 C11 C12 C17 -69.5(2)
C1 C11 C12 C17 49.8(2)
C18 C11 C12 C13 -12.1(2)
C19 C11 C12 C13 107.1(2)
C1 C11 C12 C13 -133.54(18)
C4 C3 C8 C7 2.5(3)
C2 C3 C8 C7 178.36(17)
C17 C12 C13 C14 -1.2(3)
C11 C12 C13 C14 -177.90(19)
C13 C12 C17 C16 1.6(3)
C11 C12 C17 C16 178.38(18)
C8 C3 C4 C5 -0.8(3)
C2 C3 C4 C5 -176.5(2)
C3 C8 C7 C6 -1.6(3)
C8 C7 C6 C5 -1.1(4)
C12 C17 C16 C15 -0.8(3)
C17 C16 C15 C14 -0.5(4)
C7 C6 C5 C4 2.9(4)
C3 C4 C5 C6 -1.9(4)
C16 C15 C14 C13 0.9(4)
C12 C13 C14 C15 0.0(4)
